data_7251041
loop_
_publ_author_name
'Chakraborty, Sourav'
'Bhattachrjyya, Arghyadeep'
'Paul, Bhaswati'
'Das, Barnali'
'Natarajan, Ramalingam'
'Majumdar, Swapan'

_publ_section_title
;
 Metal-free access to 4-indolyl coumarin from coumarin 3-carboxylic acid
 and indole <i>via</i> a Michael addition-decarboxylation and
 dehydrogenation protocol: a photo-physical study and utility as an
 invisible ink.
;
_journal_issue 45
_journal_name_full 'RSC advances'
_journal_page_first 37888
_journal_page_last 37898
_journal_paper_doi 10.1039/d5ra05851a
_journal_volume 15
_journal_year 2025
_chemical_absolute_configuration ad
_chemical_formula_moiety 'C18 H12 Cl N O3, O'
_chemical_formula_sum 'C18 H12 Cl N O4'
_chemical_formula_weight 341.74
_chemical_name_systematic RN_BP_SC235
_space_group_crystal_system monoclinic
_space_group_IT_number 4
_space_group_name_Hall 'P 2yb'
_space_group_name_H-M_alt 'P 1 21 1'
_atom_sites_solution_hydrogens geom
_atom_sites_solution_primary dual
_audit_creation_date 2023-12-08
_audit_creation_method
;FinalCif V131 by Daniel Kratzert, Freiburg 2023, 
https://dkratzert.de/finalcif.html
;
_audit_update_record
;
2024-01-19 deposited with the CCDC.	2025-09-23 downloaded from the CCDC.
;
_cell_angle_alpha 90
_cell_angle_beta 111.475(5)
_cell_angle_gamma 90
_cell_formula_units_Z 4
_cell_length_a 14.6606(14)
_cell_length_b 7.2869(7)
_cell_length_c 16.3207(16)
_cell_measurement_reflns_used 9865
_cell_measurement_temperature 120.0
_cell_measurement_theta_max 67.008
_cell_measurement_theta_min 2.9095
_cell_volume 1622.5(3)
_computing_cell_refinement 'Bruker SAINT V8.38A (Bruker AXS)'
_computing_data_collection 'Bruker APEX3 ver.2018.7-2(Bruker AXS)'
_computing_data_reduction 'Bruker SAINT V8.38A (Bruker AXS)'
_computing_molecular_graphics 'Olex2 1.5 (Dolomanov et al., 2009)'
_computing_publication_material 'Olex2 1.5 (Dolomanov et al., 2009)'
_computing_structure_refinement 'SHELXL 2018/3 (Sheldrick, 2015)'
_computing_structure_solution 'SHELXD  (Sheldrick, 2008)'
_diffrn_ambient_temperature 120.0
_diffrn_detector 'CPAD area detector'
_diffrn_detector_area_resol_mean 7.407
_diffrn_detector_type 'Bruker Photon III'
_diffrn_measured_fraction_theta_full 0.977
_diffrn_measured_fraction_theta_max 0.974
_diffrn_measurement_device 'four-circle diffractometer'
_diffrn_measurement_device_type 'Bruker D8 VENTURE'
_diffrn_measurement_method '\w and \f scans'
_diffrn_radiation_collimation '0.5 mm double-pinhole'
_diffrn_radiation_monochromator 'mirror optics'
_diffrn_radiation_probe x-ray
_diffrn_radiation_type 'Cu K\a'
_diffrn_radiation_wavelength 1.54178
_diffrn_reflns_av_R_equivalents 0.0690
_diffrn_reflns_av_unetI/netI 0.0409
_diffrn_reflns_Laue_measured_fraction_full 0.977
_diffrn_reflns_Laue_measured_fraction_max 0.974
_diffrn_reflns_limit_h_max 16
_diffrn_reflns_limit_h_min -17
_diffrn_reflns_limit_k_max 8
_diffrn_reflns_limit_k_min -8
_diffrn_reflns_limit_l_max 19
_diffrn_reflns_limit_l_min -19
_diffrn_reflns_number 52627
_diffrn_reflns_point_group_measured_fraction_full 0.912
_diffrn_reflns_point_group_measured_fraction_max 0.908
_diffrn_reflns_theta_full 67.679
_diffrn_reflns_theta_max 68.046
_diffrn_reflns_theta_min 3.473
_diffrn_source 'microfocus sealed X-ray tube'
_diffrn_source_current 1.2
_diffrn_source_power 0.06
_diffrn_source_type 'Incoatec I\ms Diamond'
_diffrn_source_voltage 50.0
_diffrn_standards_number 0
_exptl_absorpt_coefficient_mu 2.282
_exptl_absorpt_correction_T_max 0.7531
_exptl_absorpt_correction_T_min 0.5503
_exptl_absorpt_correction_type multi-scan
_exptl_absorpt_process_details
;SADABS-2016/2 - Bruker AXS area detector scaling and absorption correction: 
Krause, L., Herbst-Irmer, R., Sheldrick G.M. & Stalke D., J. Appl. Cryst. 48 
(2015) 3-10
;
_exptl_crystal_colour yellow
_exptl_crystal_colour_primary yellow
_exptl_crystal_density_diffrn 1.399
_exptl_crystal_description block
_exptl_crystal_F_000 704
_exptl_crystal_size_max 0.1
_exptl_crystal_size_mid 0.02
_exptl_crystal_size_min 0.01
_refine_diff_density_max 0.503
_refine_diff_density_min -0.319
_refine_diff_density_rms 0.080
_refine_ls_abs_structure_details
;
 Flack x determined using 1793 quotients [(I+)-(I-)]/[(I+)+(I-)]
 (Parsons, Flack and Wagner, Acta Cryst. B69 (2013) 249-259).
;
_refine_ls_abs_structure_Flack 0.141(8)
_refine_ls_extinction_method none
_refine_ls_goodness_of_fit_ref 1.111
_refine_ls_hydrogen_treatment constr
_refine_ls_matrix_type full
_refine_ls_number_parameters 447
_refine_ls_number_reflns 5379
_refine_ls_number_restraints 7
_refine_ls_restrained_S_all 1.115
_refine_ls_R_factor_all 0.0691
_refine_ls_R_factor_gt 0.0625
_refine_ls_shift/su_max 0.000
_refine_ls_shift/su_mean 0.000
_refine_ls_structure_factor_coef Fsqd
_refine_ls_weighting_details 'w=1/[\s^2^(Fo^2^)+(0.0661P)^2^+2.4309P] where P=(Fo^2^+2Fc^2^)/3'
_refine_ls_weighting_scheme calc
_refine_ls_wR_factor_gt 0.1571
_refine_ls_wR_factor_ref 0.1607
_reflns_Friedel_coverage 0.719
_reflns_Friedel_fraction_full 0.835
_reflns_Friedel_fraction_max 0.831
_reflns_number_gt 4903
_reflns_number_total 5379
_reflns_threshold_expression 'I > 2\s(I)'
_cod_data_source_file d5ra05851a2.cif
_cod_data_source_block rn_bp_sc235_0m_a
_cod_database_code 7251041
_olex2_refinement_description
;
1. Fixed Uiso
 At 1.2 times of:
  All C(H) groups, All N(H) groups
 At 1.5 times of:
  All C(H,H,H) groups
2. Uiso/Uaniso restraints and constraints
O1A_3: within 2A with sigma of 0.01 and sigma for terminal atoms of 0.02 within
2A
Uanis(O1B_4) \\sim Ueq: with sigma of 0.01 and sigma for terminal atoms of 0.02
3. Rigid body (RIGU) restrains
 O1A_3
 with sigma for 1-2 distances of 0.001 and sigma for 1-3 distances of 0.001
4. Others
 Sof(O1B)=1-FVAR(1)
 Sof(O1A)=FVAR(1)
5.a Aromatic/amide H refined with riding coordinates:
 N1(H1), C3(H3), C4(H4), C7(H7), C9(H9), C11(H11), C15(H15), C17(H17),
 C18(H18), N1(H1), C3(H3), C4(H4), C7(H7), C9(H9), C11(H11), C15(H15), C17(H17),
  C18(H18)
5.b Idealised Me refined as rotating group:
 C1(H1A,H1B,H1C), C1(H1A,H1B,H1C)
;
_olex2_submission_special_instructions 'No special instructions were received'
_shelx_shelxl_version_number 2018/3
_shelx_space_group_comment
;
The symmetry employed for this shelxl refinement is uniquely defined
by the following loop, which should always be used as a source of
symmetry information in preference to the above space-group names.
They are only intended as comments.
;
_shelx_estimated_absorpt_t_min 0.804
_shelx_estimated_absorpt_t_max 0.978
_publcif_funding_html
;
;

loop_
_space_group_symop_operation_xyz
'x, y, z'
'-x, y+1/2, -z'

loop_
_atom_site_label
_atom_site_type_symbol
_atom_site_fract_x
_atom_site_fract_y
_atom_site_fract_z
_atom_site_U_iso_or_equiv
_atom_site_adp_type
_atom_site_occupancy
_atom_site_site_symmetry_order
_atom_site_calc_flag
_atom_site_refinement_flags_posn
_atom_site_refinement_flags_adp
_atom_site_refinement_flags_occupancy
_atom_site_disorder_assembly
_atom_site_disorder_group
Cl1_1 Cl -0.34965(11) 0.1667(3) 0.49283(11) 0.0443(4) Uani 1 1 d . . . . .
O1_1 O 0.3230(3) 0.1881(7) 0.4906(3) 0.0438(12) Uani 1 1 d . . . . .
O2_1 O 0.0203(3) 0.4422(6) 0.7479(3) 0.0406(11) Uani 1 1 d . . . . .
O3_1 O 0.1676(3) 0.5599(7) 0.7857(3) 0.0464(13) Uani 1 1 d . . . . .
N1_1 N -0.0525(4) 0.4468(8) 0.3329(4) 0.0386(13) Uani 1 1 d . . . . .
H1_1 H -0.090530 0.473979 0.278541 0.046 Uiso 1 1 calc R U . . .
C1_1 C 0.3890(5) 0.1661(13) 0.4457(5) 0.0500(18) Uani 1 1 d . . . . .
H1A_1 H 0.453827 0.132355 0.488053 0.075 Uiso 1 1 calc R U . . .
H1B_1 H 0.393739 0.281656 0.416831 0.075 Uiso 1 1 calc R U . . .
H1C_1 H 0.364936 0.069182 0.401393 0.075 Uiso 1 1 calc R U . . .
C2_1 C 0.2302(5) 0.2551(9) 0.4430(5) 0.0383(16) Uani 1 1 d . . . . .
C3_1 C 0.1950(5) 0.2797(10) 0.3520(5) 0.0424(17) Uani 1 1 d . . . . .
H3_1 H 0.235833 0.252735 0.319842 0.051 Uiso 1 1 calc R U . . .
C4_1 C 0.0998(5) 0.3442(10) 0.3082(5) 0.0406(16) Uani 1 1 d . . . . .
H4_1 H 0.074361 0.361086 0.246215 0.049 Uiso 1 1 calc R U . . .
C5_1 C 0.0435(4) 0.3828(9) 0.3589(4) 0.0365(15) Uani 1 1 d . . . . .
C6_1 C 0.0793(5) 0.3591(9) 0.4510(4) 0.0355(15) Uani 1 1 d . . . . .
C7_1 C 0.1737(5) 0.2954(9) 0.4923(5) 0.0364(15) Uani 1 1 d . . . . .
H7_1 H 0.199776 0.279241 0.554327 0.044 Uiso 1 1 calc R U . . .
C8_1 C 0.0010(5) 0.4102(10) 0.4798(4) 0.0348(15) Uani 1 1 d . . . . .
C9_1 C -0.0780(5) 0.4606(9) 0.4046(4) 0.0379(15) Uani 1 1 d . . . . .
H9_1 H -0.140334 0.498924 0.403673 0.045 Uiso 1 1 calc R U . . .
C10_1 C 0.0066(5) 0.4184(9) 0.5716(5) 0.0364(15) Uani 1 1 d . . . . .
C11_1 C 0.0896(5) 0.4770(10) 0.6363(4) 0.0378(15) Uani 1 1 d . . . . .
H11_1 H 0.144781 0.507093 0.621678 0.045 Uiso 1 1 calc R U . . .
C12_1 C 0.0972(5) 0.4953(10) 0.7259(5) 0.0412(15) Uani 1 1 d . . . . .
C13_1 C -0.0654(4) 0.3780(9) 0.6844(4) 0.0351(15) Uani 1 1 d . . . . .
C14_1 C -0.0751(5) 0.3637(9) 0.5971(4) 0.0338(14) Uani 1 1 d . . . . .
C15_1 C -0.1651(5) 0.2946(9) 0.5378(5) 0.0371(15) Uani 1 1 d . . . . .
H15_1 H -0.174681 0.281902 0.477294 0.045 Uiso 1 1 calc R U . . .
C16_1 C -0.2404(4) 0.2444(9) 0.5669(5) 0.0353(15) Uani 1 1 d . . . . .
C17_1 C -0.2268(5) 0.2611(10) 0.6551(5) 0.0409(16) Uani 1 1 d . . . . .
H17_1 H -0.277779 0.226859 0.674929 0.049 Uiso 1 1 calc R U . . .
C18_1 C -0.1375(5) 0.3287(10) 0.7153(5) 0.0403(16) Uani 1 1 d . . . . .
H18_1 H -0.127222 0.339971 0.776053 0.048 Uiso 1 1 calc R U . . .
Cl1_2 Cl 0.69284(13) 0.4911(2) -0.19078(13) 0.0490(5) Uani 1 1 d . . . . .
O1_2 O 0.3386(4) 0.4751(8) 0.2329(3) 0.0506(13) Uani 1 1 d . . . . .
O2_2 O 0.3020(3) 0.2150(7) -0.2334(3) 0.0439(12) Uani 1 1 d . . . . .
O3_2 O 0.1905(4) 0.1199(7) -0.1831(4) 0.0541(14) Uani 1 1 d . . . . .
N1_2 N 0.6469(4) 0.2276(7) 0.1475(4) 0.0373(13) Uani 1 1 d . . . . .
H1_2 H 0.708154 0.200908 0.179521 0.045 Uiso 1 1 calc R U . . .
C1_2 C 0.2464(5) 0.4951(12) 0.1631(5) 0.0523(19) Uani 1 1 d . . . . .
H1A_2 H 0.196220 0.525324 0.187434 0.078 Uiso 1 1 calc R U . . .
H1B_2 H 0.228952 0.379924 0.129994 0.078 Uiso 1 1 calc R U . . .
H1C_2 H 0.250294 0.593824 0.123754 0.078 Uiso 1 1 calc R U . . .
C2_2 C 0.4140(5) 0.4151(9) 0.2087(5) 0.0393(16) Uani 1 1 d . . . . .
C3_2 C 0.5042(5) 0.3878(10) 0.2808(5) 0.0458(18) Uani 1 1 d . . . . .
H3_2 H 0.508145 0.412735 0.339161 0.055 Uiso 1 1 calc R U . . .
C4_2 C 0.5856(5) 0.3254(10) 0.2662(5) 0.0426(17) Uani 1 1 d . . . . .
H4_2 H 0.646173 0.307032 0.313591 0.051 Uiso 1 1 calc R U . . .
C5_2 C 0.5764(5) 0.2906(9) 0.1808(5) 0.0394(16) Uani 1 1 d . . . . .
C6_2 C 0.4891(5) 0.3161(9) 0.1081(4) 0.0349(15) Uani 1 1 d . . . . .
C7_2 C 0.4063(5) 0.3817(9) 0.1220(5) 0.0387(16) Uani 1 1 d . . . . .
H7_2 H 0.346553 0.402918 0.074022 0.046 Uiso 1 1 calc R U . . .
C8_2 C 0.5086(5) 0.2669(9) 0.0301(4) 0.0325(14) Uani 1 1 d . . . . .
C9_2 C 0.6063(5) 0.2147(9) 0.0596(5) 0.0385(16) Uani 1 1 d . . . . .
H9_2 H 0.639688 0.175210 0.022658 0.046 Uiso 1 1 calc R U . . .
C10_2 C 0.4386(5) 0.2586(9) -0.0595(4) 0.0323(14) Uani 1 1 d . . . . .
C11_2 C 0.3433(5) 0.2022(9) -0.0776(5) 0.0417(16) Uani 1 1 d . . . . .
H11_2 H 0.323199 0.178085 -0.029502 0.050 Uiso 1 1 calc R U . . .
C12_2 C 0.2742(5) 0.1783(10) -0.1639(5) 0.0403(15) Uani 1 1 d . . . . .
C13_2 C 0.3954(5) 0.2796(9) -0.2199(5) 0.0405(16) Uani 1 1 d . . . . .
C14_2 C 0.4661(5) 0.3038(9) -0.1346(4) 0.0344(14) Uani 1 1 d . . . . .
C15_2 C 0.5566(5) 0.3729(9) -0.1279(5) 0.0392(16) Uani 1 1 d . . . . .
H15_2 H 0.604993 0.395516 -0.071299 0.047 Uiso 1 1 calc R U . . .
C16_2 C 0.5777(5) 0.4099(10) -0.2027(5) 0.0434(17) Uani 1 1 d . . . . .
C17_2 C 0.5082(6) 0.3821(11) -0.2862(5) 0.0499(19) Uani 1 1 d . . . . .
H17_2 H 0.523241 0.408276 -0.336894 0.060 Uiso 1 1 calc R U . . .
C18_2 C 0.4161(6) 0.3154(11) -0.2949(5) 0.0470(18) Uani 1 1 d . . . . .
H18_2 H 0.367849 0.294570 -0.351681 0.056 Uiso 1 1 calc R U . . .
O1B_4 O 0.1610(7) 0.5731(19) 0.9548(6) 0.151(5) Uani 1 1 d . U . . .
O1A_3 O 0.9004(11) 0.673(3) 0.0443(9) 0.118(6) Uani 0.599(16) 1 d . . P A 1
O1B_3 O 0.9207(13) 0.340(2) 0.9641(12) 0.083(7) Uani 0.401(16) 1 d . . P A 2

loop_
_atom_site_aniso_label
_atom_site_aniso_U_11
_atom_site_aniso_U_22
_atom_site_aniso_U_33
_atom_site_aniso_U_23
_atom_site_aniso_U_13
_atom_site_aniso_U_12
Cl1_1 0.0284(8) 0.0490(10) 0.0532(10) 0.0006(8) 0.0121(7) -0.0041(7)
O1_1 0.028(2) 0.050(3) 0.055(3) -0.002(2) 0.017(2) 0.002(2)
O2_1 0.035(2) 0.041(3) 0.047(3) -0.001(2) 0.016(2) -0.005(2)
O3_1 0.039(3) 0.051(3) 0.046(3) -0.006(2) 0.012(2) -0.010(2)
N1_1 0.030(3) 0.041(3) 0.045(3) 0.003(2) 0.014(2) -0.003(2)
C1_1 0.034(4) 0.067(5) 0.059(5) -0.003(4) 0.027(3) 0.004(4)
C2_1 0.026(3) 0.037(4) 0.056(5) 0.004(3) 0.019(3) 0.000(3)
C3_1 0.036(4) 0.044(4) 0.055(5) -0.003(3) 0.025(3) -0.002(3)
C4_1 0.034(4) 0.045(4) 0.042(4) -0.003(3) 0.015(3) -0.001(3)
C5_1 0.031(3) 0.033(4) 0.043(4) 0.002(3) 0.010(3) -0.001(3)
C6_1 0.033(3) 0.032(4) 0.046(4) 0.000(3) 0.020(3) -0.004(3)
C7_1 0.032(3) 0.038(4) 0.044(4) 0.003(3) 0.019(3) 0.005(3)
C8_1 0.026(3) 0.041(4) 0.038(4) -0.001(3) 0.012(3) 0.004(3)
C9_1 0.030(3) 0.038(4) 0.046(4) 0.000(3) 0.014(3) -0.001(3)
C10_1 0.028(3) 0.031(4) 0.049(4) 0.001(3) 0.013(3) 0.000(3)
C11_1 0.029(3) 0.041(4) 0.044(4) -0.002(3) 0.014(3) 0.002(3)
C12_1 0.032(4) 0.038(4) 0.051(4) 0.004(3) 0.013(3) 0.002(3)
C13_1 0.026(3) 0.030(4) 0.047(4) 0.000(3) 0.010(3) -0.001(3)
C14_1 0.030(3) 0.030(3) 0.043(4) 0.003(3) 0.015(3) 0.001(3)
C15_1 0.029(3) 0.039(4) 0.045(4) 0.003(3) 0.015(3) 0.003(3)
C16_1 0.022(3) 0.033(4) 0.047(4) 0.003(3) 0.008(3) 0.001(3)
C17_1 0.031(4) 0.039(4) 0.056(5) 0.005(3) 0.021(3) 0.002(3)
C18_1 0.036(4) 0.042(4) 0.045(4) -0.001(3) 0.017(3) 0.000(3)
Cl1_2 0.0510(11) 0.0397(9) 0.0665(11) 0.0033(8) 0.0339(9) 0.0031(8)
O1_2 0.048(3) 0.053(3) 0.061(3) -0.001(3) 0.032(3) 0.000(3)
O2_2 0.036(3) 0.045(3) 0.045(3) -0.003(2) 0.008(2) 0.004(2)
O3_2 0.035(3) 0.056(4) 0.064(3) -0.002(3) 0.009(2) -0.004(2)
N1_2 0.030(3) 0.035(3) 0.045(3) 0.002(2) 0.011(3) 0.003(2)
C1_2 0.039(4) 0.054(5) 0.072(5) -0.006(4) 0.029(4) 0.004(4)
C2_2 0.041(4) 0.028(3) 0.051(4) 0.002(3) 0.020(3) 0.003(3)
C3_2 0.049(4) 0.044(5) 0.043(4) 0.001(3) 0.015(3) -0.005(3)
C4_2 0.042(4) 0.038(4) 0.046(4) 0.001(3) 0.014(3) -0.006(3)
C5_2 0.040(4) 0.033(4) 0.045(4) -0.001(3) 0.016(3) -0.004(3)
C6_2 0.031(3) 0.032(4) 0.041(4) 0.002(3) 0.013(3) -0.004(3)
C7_2 0.042(4) 0.028(4) 0.052(4) 0.001(3) 0.024(3) 0.001(3)
C8_2 0.029(3) 0.028(3) 0.041(4) 0.000(3) 0.014(3) -0.002(3)
C9_2 0.036(4) 0.038(4) 0.043(4) 0.000(3) 0.017(3) 0.001(3)
C10_2 0.032(3) 0.026(3) 0.039(4) 0.000(3) 0.013(3) 0.006(3)
C11_2 0.036(4) 0.033(4) 0.056(4) -0.006(3) 0.016(3) -0.004(3)
C12_2 0.034(4) 0.030(4) 0.052(4) -0.002(3) 0.009(3) 0.003(3)
C13_2 0.039(4) 0.034(4) 0.045(4) -0.001(3) 0.011(3) 0.005(3)
C14_2 0.035(3) 0.030(4) 0.039(4) 0.002(3) 0.014(3) 0.009(3)
C15_2 0.049(4) 0.027(4) 0.041(4) 0.001(3) 0.016(3) 0.010(3)
C16_2 0.045(4) 0.035(4) 0.057(5) 0.005(3) 0.026(4) 0.007(3)
C17_2 0.059(5) 0.047(5) 0.047(4) 0.002(3) 0.023(4) 0.007(4)
C18_2 0.054(5) 0.046(4) 0.039(4) 0.000(3) 0.014(3) 0.011(4)
O1B_4 0.120(7) 0.249(14) 0.088(6) -0.034(7) 0.043(5) -0.037(8)
O1A_3 0.135(13) 0.120(12) 0.101(10) -0.002(10) 0.047(9) -0.016(11)
O1B_3 0.095(14) 0.067(11) 0.091(13) -0.005(9) 0.037(10) -0.004(10)

loop_
_atom_type_symbol
_atom_type_description
_atom_type_scat_dispersion_real
_atom_type_scat_dispersion_imag
_atom_type_scat_source
C C 0.0181 0.0091 'International Tables Vol C Tables 4.2.6.8 and 6.1.1.4'
H H 0.0000 0.0000 'International Tables Vol C Tables 4.2.6.8 and 6.1.1.4'
Cl Cl 0.3639 0.7018 'International Tables Vol C Tables 4.2.6.8 and 6.1.1.4'
N N 0.0311 0.0180 'International Tables Vol C Tables 4.2.6.8 and 6.1.1.4'
O O 0.0492 0.0322 'International Tables Vol C Tables 4.2.6.8 and 6.1.1.4'

loop_
_geom_angle_atom_site_label_1
_geom_angle_atom_site_label_2
_geom_angle_atom_site_label_3
_geom_angle
_geom_angle_site_symmetry_1
_geom_angle_site_symmetry_3
_geom_angle_publ_flag
C2_1 O1_1 C1_1 117.8(5) . . ?
C12_1 O2_1 C13_1 120.8(5) . . ?
C5_1 N1_1 H1_1 125.4 . . ?
C9_1 N1_1 H1_1 125.4 . . ?
C9_1 N1_1 C5_1 109.2(5) . . ?
O1_1 C1_1 H1A_1 109.5 . . ?
O1_1 C1_1 H1B_1 109.5 . . ?
O1_1 C1_1 H1C_1 109.5 . . ?
H1A_1 C1_1 H1B_1 109.5 . . ?
H1A_1 C1_1 H1C_1 109.5 . . ?
H1B_1 C1_1 H1C_1 109.5 . . ?
O1_1 C2_1 C3_1 123.1(6) . . ?
C7_1 C2_1 O1_1 115.1(6) . . ?
C7_1 C2_1 C3_1 121.8(6) . . ?
C2_1 C3_1 H3_1 120.0 . . ?
C2_1 C3_1 C4_1 119.9(6) . . ?
C4_1 C3_1 H3_1 120.0 . . ?
C3_1 C4_1 H4_1 121.2 . . ?
C5_1 C4_1 C3_1 117.6(6) . . ?
C5_1 C4_1 H4_1 121.2 . . ?
N1_1 C5_1 C4_1 129.7(6) . . ?
N1_1 C5_1 C6_1 107.8(6) . . ?
C4_1 C5_1 C6_1 122.5(6) . . ?
C5_1 C6_1 C8_1 106.6(6) . . ?
C7_1 C6_1 C5_1 118.5(6) . . ?
C7_1 C6_1 C8_1 134.9(6) . . ?
C2_1 C7_1 H7_1 120.1 . . ?
C6_1 C7_1 C2_1 119.7(6) . . ?
C6_1 C7_1 H7_1 120.1 . . ?
C6_1 C8_1 C10_1 126.1(6) . . ?
C9_1 C8_1 C6_1 106.6(6) . . ?
C9_1 C8_1 C10_1 127.2(6) . . ?
N1_1 C9_1 C8_1 109.7(6) . . ?
N1_1 C9_1 H9_1 125.2 . . ?
C8_1 C9_1 H9_1 125.2 . . ?
C11_1 C10_1 C8_1 120.4(6) . . ?
C11_1 C10_1 C14_1 117.4(6) . . ?
C14_1 C10_1 C8_1 122.2(6) . . ?
C10_1 C11_1 H11_1 118.7 . . ?
C10_1 C11_1 C12_1 122.5(6) . . ?
C12_1 C11_1 H11_1 118.7 . . ?
O2_1 C12_1 C11_1 118.8(6) . . ?
O3_1 C12_1 O2_1 115.9(6) . . ?
O3_1 C12_1 C11_1 125.3(6) . . ?
C14_1 C13_1 O2_1 121.3(5) . . ?
C18_1 C13_1 O2_1 115.0(6) . . ?
C18_1 C13_1 C14_1 123.7(6) . . ?
C13_1 C14_1 C10_1 119.1(6) . . ?
C13_1 C14_1 C15_1 116.8(6) . . ?
C15_1 C14_1 C10_1 124.1(6) . . ?
C14_1 C15_1 H15_1 119.5 . . ?
C16_1 C15_1 C14_1 121.1(6) . . ?
C16_1 C15_1 H15_1 119.5 . . ?
C15_1 C16_1 Cl1_1 119.8(5) . . ?
C17_1 C16_1 Cl1_1 120.3(5) . . ?
C17_1 C16_1 C15_1 119.9(6) . . ?
C16_1 C17_1 H17_1 120.0 . . ?
C16_1 C17_1 C18_1 120.0(6) . . ?
C18_1 C17_1 H17_1 120.0 . . ?
C13_1 C18_1 C17_1 118.6(6) . . ?
C13_1 C18_1 H18_1 120.7 . . ?
C17_1 C18_1 H18_1 120.7 . . ?
C2_2 O1_2 C1_2 115.6(6) . . ?
C12_2 O2_2 C13_2 120.8(5) . . ?
C5_2 N1_2 H1_2 125.2 . . ?
C9_2 N1_2 H1_2 125.2 . . ?
C9_2 N1_2 C5_2 109.6(6) . . ?
O1_2 C1_2 H1A_2 109.5 . . ?
O1_2 C1_2 H1B_2 109.5 . . ?
O1_2 C1_2 H1C_2 109.5 . . ?
H1A_2 C1_2 H1B_2 109.5 . . ?
H1A_2 C1_2 H1C_2 109.5 . . ?
H1B_2 C1_2 H1C_2 109.5 . . ?
O1_2 C2_2 C3_2 114.0(6) . . ?
O1_2 C2_2 C7_2 124.8(6) . . ?
C7_2 C2_2 C3_2 121.2(6) . . ?
C2_2 C3_2 H3_2 119.9 . . ?
C4_2 C3_2 C2_2 120.2(7) . . ?
C4_2 C3_2 H3_2 119.9 . . ?
C3_2 C4_2 H4_2 121.0 . . ?
C5_2 C4_2 C3_2 117.9(7) . . ?
C5_2 C4_2 H4_2 121.0 . . ?
C4_2 C5_2 N1_2 129.7(7) . . ?
C4_2 C5_2 C6_2 123.6(6) . . ?
C6_2 C5_2 N1_2 106.8(6) . . ?
C5_2 C6_2 C8_2 107.3(6) . . ?
C7_2 C6_2 C5_2 119.1(6) . . ?
C7_2 C6_2 C8_2 133.6(6) . . ?
C2_2 C7_2 C6_2 118.0(6) . . ?
C2_2 C7_2 H7_2 121.0 . . ?
C6_2 C7_2 H7_2 121.0 . . ?
C6_2 C8_2 C10_2 127.1(6) . . ?
C9_2 C8_2 C6_2 105.9(6) . . ?
C9_2 C8_2 C10_2 126.8(6) . . ?
N1_2 C9_2 C8_2 110.5(6) . . ?
N1_2 C9_2 H9_2 124.8 . . ?
C8_2 C9_2 H9_2 124.8 . . ?
C8_2 C10_2 C14_2 121.8(6) . . ?
C11_2 C10_2 C8_2 121.0(6) . . ?
C11_2 C10_2 C14_2 117.2(6) . . ?
C10_2 C11_2 H11_2 118.3 . . ?
C10_2 C11_2 C12_2 123.4(7) . . ?
C12_2 C11_2 H11_2 118.3 . . ?
O2_2 C12_2 C11_2 118.8(6) . . ?
O3_2 C12_2 O2_2 115.5(6) . . ?
O3_2 C12_2 C11_2 125.7(7) . . ?
O2_2 C13_2 C14_2 121.7(6) . . ?
O2_2 C13_2 C18_2 116.4(7) . . ?
C18_2 C13_2 C14_2 121.9(7) . . ?
C13_2 C14_2 C10_2 118.1(6) . . ?
C15_2 C14_2 C10_2 124.4(6) . . ?
C15_2 C14_2 C13_2 117.4(6) . . ?
C14_2 C15_2 H15_2 119.5 . . ?
C14_2 C15_2 C16_2 121.0(7) . . ?
C16_2 C15_2 H15_2 119.5 . . ?
C15_2 C16_2 Cl1_2 119.2(6) . . ?
C17_2 C16_2 Cl1_2 119.7(6) . . ?
C17_2 C16_2 C15_2 121.0(7) . . ?
C16_2 C17_2 H17_2 120.4 . . ?
C16_2 C17_2 C18_2 119.2(7) . . ?
C18_2 C17_2 H17_2 120.4 . . ?
C13_2 C18_2 C17_2 119.5(7) . . ?
C13_2 C18_2 H18_2 120.3 . . ?
C17_2 C18_2 H18_2 120.3 . . ?

loop_
_geom_bond_atom_site_label_1
_geom_bond_atom_site_label_2
_geom_bond_distance
_geom_bond_site_symmetry_2
_geom_bond_publ_flag
Cl1_1 C16_1 1.711(7) . ?
O1_1 C1_1 1.419(8) . ?
O1_1 C2_1 1.385(8) . ?
O2_1 C12_1 1.358(8) . ?
O2_1 C13_1 1.384(8) . ?
O3_1 C12_1 1.225(8) . ?
N1_1 H1_1 0.8800 . ?
N1_1 C5_1 1.393(8) . ?
N1_1 C9_1 1.357(8) . ?
C1_1 H1A_1 0.9800 . ?
C1_1 H1B_1 0.9800 . ?
C1_1 H1C_1 0.9800 . ?
C2_1 C3_1 1.394(10) . ?
C2_1 C7_1 1.380(9) . ?
C3_1 H3_1 0.9500 . ?
C3_1 C4_1 1.396(10) . ?
C4_1 H4_1 0.9500 . ?
C4_1 C5_1 1.394(9) . ?
C5_1 C6_1 1.410(9) . ?
C6_1 C7_1 1.379(9) . ?
C6_1 C8_1 1.439(9) . ?
C7_1 H7_1 0.9500 . ?
C8_1 C9_1 1.394(9) . ?
C8_1 C10_1 1.472(10) . ?
C9_1 H9_1 0.9500 . ?
C10_1 C11_1 1.356(9) . ?
C10_1 C14_1 1.459(9) . ?
C11_1 H11_1 0.9500 . ?
C11_1 C12_1 1.431(10) . ?
C13_1 C14_1 1.384(9) . ?
C13_1 C18_1 1.375(9) . ?
C14_1 C15_1 1.413(9) . ?
C15_1 H15_1 0.9500 . ?
C15_1 C16_1 1.401(9) . ?
C16_1 C17_1 1.384(10) . ?
C17_1 H17_1 0.9500 . ?
C17_1 C18_1 1.408(10) . ?
C18_1 H18_1 0.9500 . ?
Cl1_2 C16_2 1.731(7) . ?
O1_2 C1_2 1.421(9) . ?
O1_2 C2_2 1.374(8) . ?
O2_2 C12_2 1.366(8) . ?
O2_2 C13_2 1.387(9) . ?
O3_2 C12_2 1.226(8) . ?
N1_2 H1_2 0.8800 . ?
N1_2 C5_2 1.408(9) . ?
N1_2 C9_2 1.340(9) . ?
C1_2 H1A_2 0.9800 . ?
C1_2 H1B_2 0.9800 . ?
C1_2 H1C_2 0.9800 . ?
C2_2 C3_2 1.426(10) . ?
C2_2 C7_2 1.398(10) . ?
C3_2 H3_2 0.9500 . ?
C3_2 C4_2 1.377(10) . ?
C4_2 H4_2 0.9500 . ?
C4_2 C5_2 1.374(10) . ?
C5_2 C6_2 1.403(10) . ?
C6_2 C7_2 1.398(9) . ?
C6_2 C8_2 1.448(9) . ?
C7_2 H7_2 0.9500 . ?
C8_2 C9_2 1.386(9) . ?
C8_2 C10_2 1.448(9) . ?
C9_2 H9_2 0.9500 . ?
C10_2 C11_2 1.381(9) . ?
C10_2 C14_2 1.462(9) . ?
C11_2 H11_2 0.9500 . ?
C11_2 C12_2 1.413(10) . ?
C13_2 C14_2 1.410(10) . ?
C13_2 C18_2 1.389(10) . ?
C14_2 C15_2 1.385(10) . ?
C15_2 H15_2 0.9500 . ?
C15_2 C16_2 1.392(10) . ?
C16_2 C17_2 1.385(11) . ?
C17_2 H17_2 0.9500 . ?
C17_2 C18_2 1.392(11) . ?
C18_2 H18_2 0.9500 . ?

loop_
_geom_torsion_atom_site_label_1
_geom_torsion_atom_site_label_2
_geom_torsion_atom_site_label_3
_geom_torsion_atom_site_label_4
_geom_torsion
_geom_torsion_site_symmetry_1
_geom_torsion_site_symmetry_2
_geom_torsion_site_symmetry_3
_geom_torsion_site_symmetry_4
_geom_torsion_publ_flag
Cl1_1 C16_1 C17_1 C18_1 -178.7(5) . . . . ?
O1_1 C2_1 C3_1 C4_1 178.6(6) . . . . ?
O1_1 C2_1 C7_1 C6_1 -178.6(6) . . . . ?
O2_1 C13_1 C14_1 C10_1 -0.3(9) . . . . ?
O2_1 C13_1 C14_1 C15_1 179.3(6) . . . . ?
O2_1 C13_1 C18_1 C17_1 -179.7(6) . . . . ?
N1_1 C5_1 C6_1 C7_1 179.7(6) . . . . ?
N1_1 C5_1 C6_1 C8_1 0.4(7) . . . . ?
C1_1 O1_1 C2_1 C3_1 8.2(10) . . . . ?
C1_1 O1_1 C2_1 C7_1 -172.2(6) . . . . ?
C2_1 C3_1 C4_1 C5_1 0.4(10) . . . . ?
C3_1 C2_1 C7_1 C6_1 1.0(10) . . . . ?
C3_1 C4_1 C5_1 N1_1 -179.6(7) . . . . ?
C3_1 C4_1 C5_1 C6_1 0.0(10) . . . . ?
C4_1 C5_1 C6_1 C7_1 0.0(10) . . . . ?
C4_1 C5_1 C6_1 C8_1 -179.3(6) . . . . ?
C5_1 N1_1 C9_1 C8_1 1.3(8) . . . . ?
C5_1 C6_1 C7_1 C2_1 -0.5(10) . . . . ?
C5_1 C6_1 C8_1 C9_1 0.4(8) . . . . ?
C5_1 C6_1 C8_1 C10_1 -176.0(6) . . . . ?
C6_1 C8_1 C9_1 N1_1 -1.1(8) . . . . ?
C6_1 C8_1 C10_1 C11_1 36.9(11) . . . . ?
C6_1 C8_1 C10_1 C14_1 -142.7(7) . . . . ?
C7_1 C2_1 C3_1 C4_1 -1.0(11) . . . . ?
C7_1 C6_1 C8_1 C9_1 -178.8(8) . . . . ?
C7_1 C6_1 C8_1 C10_1 4.8(13) . . . . ?
C8_1 C6_1 C7_1 C2_1 178.6(7) . . . . ?
C8_1 C10_1 C11_1 C12_1 177.1(6) . . . . ?
C8_1 C10_1 C14_1 C13_1 -178.9(6) . . . . ?
C8_1 C10_1 C14_1 C15_1 1.6(10) . . . . ?
C9_1 N1_1 C5_1 C4_1 178.6(7) . . . . ?
C9_1 N1_1 C5_1 C6_1 -1.1(7) . . . . ?
C9_1 C8_1 C10_1 C11_1 -138.8(8) . . . . ?
C9_1 C8_1 C10_1 C14_1 41.6(11) . . . . ?
C10_1 C8_1 C9_1 N1_1 175.3(6) . . . . ?
C10_1 C11_1 C12_1 O2_1 3.8(10) . . . . ?
C10_1 C11_1 C12_1 O3_1 -174.4(7) . . . . ?
C10_1 C14_1 C15_1 C16_1 179.9(6) . . . . ?
C11_1 C10_1 C14_1 C13_1 1.5(9) . . . . ?
C11_1 C10_1 C14_1 C15_1 -178.0(7) . . . . ?
C12_1 O2_1 C13_1 C14_1 0.8(9) . . . . ?
C12_1 O2_1 C13_1 C18_1 180.0(6) . . . . ?
C13_1 O2_1 C12_1 O3_1 175.9(6) . . . . ?
C13_1 O2_1 C12_1 C11_1 -2.4(9) . . . . ?
C13_1 C14_1 C15_1 C16_1 0.3(9) . . . . ?
C14_1 C10_1 C11_1 C12_1 -3.3(10) . . . . ?
C14_1 C13_1 C18_1 C17_1 -0.6(10) . . . . ?
C14_1 C15_1 C16_1 Cl1_1 178.3(5) . . . . ?
C14_1 C15_1 C16_1 C17_1 -0.5(10) . . . . ?
C15_1 C16_1 C17_1 C18_1 0.1(10) . . . . ?
C16_1 C17_1 C18_1 C13_1 0.4(10) . . . . ?
C18_1 C13_1 C14_1 C10_1 -179.4(6) . . . . ?
C18_1 C13_1 C14_1 C15_1 0.2(10) . . . . ?
Cl1_2 C16_2 C17_2 C18_2 179.5(6) . . . . ?
O1_2 C2_2 C3_2 C4_2 179.1(6) . . . . ?
O1_2 C2_2 C7_2 C6_2 -178.3(6) . . . . ?
O2_2 C13_2 C14_2 C10_2 0.1(9) . . . . ?
O2_2 C13_2 C14_2 C15_2 -178.5(6) . . . . ?
O2_2 C13_2 C18_2 C17_2 179.4(6) . . . . ?
N1_2 C5_2 C6_2 C7_2 -179.0(6) . . . . ?
N1_2 C5_2 C6_2 C8_2 0.0(7) . . . . ?
C1_2 O1_2 C2_2 C3_2 -177.0(6) . . . . ?
C1_2 O1_2 C2_2 C7_2 2.9(10) . . . . ?
C2_2 C3_2 C4_2 C5_2 -0.2(10) . . . . ?
C3_2 C2_2 C7_2 C6_2 1.6(10) . . . . ?
C3_2 C4_2 C5_2 N1_2 179.7(7) . . . . ?
C3_2 C4_2 C5_2 C6_2 0.3(11) . . . . ?
C4_2 C5_2 C6_2 C7_2 0.5(10) . . . . ?
C4_2 C5_2 C6_2 C8_2 179.5(6) . . . . ?
C5_2 N1_2 C9_2 C8_2 -0.1(8) . . . . ?
C5_2 C6_2 C7_2 C2_2 -1.4(9) . . . . ?
C5_2 C6_2 C8_2 C9_2 0.0(7) . . . . ?
C5_2 C6_2 C8_2 C10_2 175.1(6) . . . . ?
C6_2 C8_2 C9_2 N1_2 0.1(7) . . . . ?
C6_2 C8_2 C10_2 C11_2 -35.0(10) . . . . ?
C6_2 C8_2 C10_2 C14_2 146.9(6) . . . . ?
C7_2 C2_2 C3_2 C4_2 -0.8(11) . . . . ?
C7_2 C6_2 C8_2 C9_2 178.7(7) . . . . ?
C7_2 C6_2 C8_2 C10_2 -6.1(12) . . . . ?
C8_2 C6_2 C7_2 C2_2 179.9(7) . . . . ?
C8_2 C10_2 C11_2 C12_2 -175.1(6) . . . . ?
C8_2 C10_2 C14_2 C13_2 175.6(6) . . . . ?
C8_2 C10_2 C14_2 C15_2 -5.9(10) . . . . ?
C9_2 N1_2 C5_2 C4_2 -179.4(7) . . . . ?
C9_2 N1_2 C5_2 C6_2 0.1(7) . . . . ?
C9_2 C8_2 C10_2 C11_2 139.2(7) . . . . ?
C9_2 C8_2 C10_2 C14_2 -38.9(10) . . . . ?
C10_2 C8_2 C9_2 N1_2 -175.1(6) . . . . ?
C10_2 C11_2 C12_2 O2_2 -0.9(10) . . . . ?
C10_2 C11_2 C12_2 O3_2 176.1(7) . . . . ?
C10_2 C14_2 C15_2 C16_2 179.0(6) . . . . ?
C11_2 C10_2 C14_2 C13_2 -2.6(9) . . . . ?
C11_2 C10_2 C14_2 C15_2 175.9(6) . . . . ?
C12_2 O2_2 C13_2 C14_2 2.2(9) . . . . ?
C12_2 O2_2 C13_2 C18_2 -179.0(6) . . . . ?
C13_2 O2_2 C12_2 O3_2 -179.2(6) . . . . ?
C13_2 O2_2 C12_2 C11_2 -1.9(9) . . . . ?
C13_2 C14_2 C15_2 C16_2 -2.5(9) . . . . ?
C14_2 C10_2 C11_2 C12_2 3.1(10) . . . . ?
C14_2 C13_2 C18_2 C17_2 -1.9(11) . . . . ?
C14_2 C15_2 C16_2 Cl1_2 -178.5(5) . . . . ?
C14_2 C15_2 C16_2 C17_2 1.3(10) . . . . ?
C15_2 C16_2 C17_2 C18_2 -0.3(11) . . . . ?
C16_2 C17_2 C18_2 C13_2 0.6(11) . . . . ?
C18_2 C13_2 C14_2 C10_2 -178.6(6) . . . . ?
C18_2 C13_2 C14_2 C15_2 2.8(10) . . . . ?
